data_2017813
loop_
_publ_author_name
'Munro, Orde Q.'
'Wilson, Colin'

_publ_section_title
;
 Amide hydrogen bonding: control of the molecular and extended structures
 of two symmetrical pyridine-2-carboxamide derivatives
;
_journal_coeditor_code FG3197
_journal_issue 11
_journal_name_full 'Acta Crystallographica Section C'
_journal_page_first o535
_journal_page_last o539
_journal_paper_doi 10.1107/S0108270110039983
_journal_volume 66
_journal_year 2010
_chemical_formula_iupac 'C15 H16 N4 O2'
_chemical_formula_moiety 'C15 H16 N4 O2'
_chemical_formula_sum 'C15 H16 N4 O2'
_chemical_formula_weight 284.32
_chemical_name_systematic
;
<i>N</i>,<i>N</i>'-(propane-1,3-diyl)bis(pyridine-2-carboxamide)
;
_space_group_IT_number 9
_symmetry_cell_setting monoclinic
_symmetry_space_group_name_Hall 'C -2yc'
_symmetry_space_group_name_H-M 'C 1 c 1'
_atom_sites_solution_hydrogens geom
_atom_sites_solution_primary direct
_atom_sites_solution_secondary difmap
_audit_creation_method SHELXL97
_cell_angle_alpha 90.00
_cell_angle_beta 110.140(8)
_cell_angle_gamma 90.00
_cell_formula_units_Z 4
_cell_length_a 16.7558(15)
_cell_length_b 9.9188(7)
_cell_length_c 9.7665(6)
_cell_measurement_reflns_used 3923
_cell_measurement_temperature 296(2)
_cell_measurement_theta_max 31.9627
_cell_measurement_theta_min 2.7650
_cell_volume 1523.9(2)
_computing_cell_refinement 'CrysAlis RED (Oxford Diffraction, 2008)'
_computing_data_collection 'CrysAlis CCD (Oxford Diffraction, 2008)'
_computing_data_reduction 'CrysAlis RED (Oxford Diffraction, 2008)'
_computing_molecular_graphics 'Mercury (CSD 2.0 Version; Macrae <i>et al.</i>, 2008)'
_computing_publication_material 'WinGX (Farrugia, 1999)'
_computing_structure_refinement 'SHELXL97 (Sheldrick, 2008)'
_computing_structure_solution 'SHELXS97 (Sheldrick, 2008)'
_diffrn_ambient_temperature 296(2)
_diffrn_detector_area_resol_mean 8.4190
_diffrn_measured_fraction_theta_full 0.999
_diffrn_measured_fraction_theta_max 0.920
_diffrn_measurement_device_type 'Oxford Xcalibur 2 CCD area-detector'
_diffrn_measurement_method \w
_diffrn_radiation_monochromator graphite
_diffrn_radiation_source 'fine-focus sealed tube'
_diffrn_radiation_type MoK\a
_diffrn_radiation_wavelength 0.71073
_diffrn_reflns_av_R_equivalents 0.0234
_diffrn_reflns_av_sigmaI/netI 0.0210
_diffrn_reflns_limit_h_max 24
_diffrn_reflns_limit_h_min -24
_diffrn_reflns_limit_k_max 14
_diffrn_reflns_limit_k_min -14
_diffrn_reflns_limit_l_max 10
_diffrn_reflns_limit_l_min -13
_diffrn_reflns_number 7542
_diffrn_reflns_theta_full 25.00
_diffrn_reflns_theta_max 32.01
_diffrn_reflns_theta_min 2.97
_exptl_absorpt_coefficient_mu 0.086
_exptl_absorpt_correction_T_max 0.9873
_exptl_absorpt_correction_T_min 0.9465
_exptl_absorpt_correction_type multi-scan
_exptl_absorpt_process_details
;
[CrysAlis RED (Oxford Diffraction, 2008); empirical absorption
correction
using spherical harmonics, implemented in the SCALE3 ABSPACK scaling algorithm]
;
_exptl_crystal_colour colourless
_exptl_crystal_density_diffrn 1.239
_exptl_crystal_density_method 'not measured'
_exptl_crystal_description plate
_exptl_crystal_F_000 600
_exptl_crystal_size_max 0.65
_exptl_crystal_size_mid 0.40
_exptl_crystal_size_min 0.15
_refine_diff_density_max 0.112
_refine_diff_density_min -0.171
_refine_ls_extinction_method none
_refine_ls_goodness_of_fit_ref 0.984
_refine_ls_hydrogen_treatment mixed
_refine_ls_matrix_type full
_refine_ls_number_parameters 198
_refine_ls_number_reflns 2452
_refine_ls_number_restraints 2
_refine_ls_restrained_S_all 0.983
_refine_ls_R_factor_all 0.0490
_refine_ls_R_factor_gt 0.0374
_refine_ls_shift/su_max 0.000
_refine_ls_shift/su_mean 0.000
_refine_ls_structure_factor_coef Fsqd
_refine_ls_weighting_details 'calc w = 1/[\s^2^(Fo^2^)+(0.0661P)^2^+0.0000P] where P=(Fo^2^+2Fc^2^)/3'
_refine_ls_weighting_scheme calc
_refine_ls_wR_factor_gt 0.0967
_refine_ls_wR_factor_ref 0.1014
_reflns_number_gt 1882
_reflns_number_total 2452
_reflns_threshold_expression I>2\s(I)
_cod_data_source_file fg3197.cif
_cod_data_source_block I
_cod_original_sg_symbol_H-M 'C c'
_cod_database_code 2017813
_cod_database_fobs_code 2017813

loop_
_symmetry_equiv_pos_as_xyz
'x, y, z'
'x, -y, z+1/2'
'x+1/2, y+1/2, z'
'x+1/2, -y+1/2, z+1/2'

loop_
_atom_site_type_symbol
_atom_site_label
_atom_site_fract_x
_atom_site_fract_y
_atom_site_fract_z
_atom_site_U_iso_or_equiv
_atom_site_adp_type
_atom_site_calc_flag
_atom_site_refinement_flags
_atom_site_occupancy
_atom_site_disorder_assembly
_atom_site_disorder_group
C C1 -0.17348(17) 0.7986(3) -0.0231(3) 0.0741(6) Uani d . 1 . .
H H1 -0.1954 0.7927 0.0521 0.089 Uiso calc R 1 . .
C C2 -0.17990(18) 0.9194(3) -0.0950(3) 0.0804(7) Uani d . 1 . .
H H2A -0.2047 0.9938 -0.0677 0.097 Uiso calc R 1 . .
C C3 -0.14934(19) 0.9282(3) -0.2066(3) 0.0776(7) Uani d . 1 . .
H H3A -0.1528 1.0091 -0.2565 0.093 Uiso calc R 1 . .
C C4 -0.11290(13) 0.8155(2) -0.2457(2) 0.0622(5) Uani d . 1 . .
H H4 -0.0924 0.8186 -0.3229 0.075 Uiso calc R 1 . .
C C5 -0.10814(10) 0.69896(18) -0.16657(16) 0.0462(3) Uani d . 1 . .
C C6 -0.06680(9) 0.57519(18) -0.20077(15) 0.0421(3) Uani d . 1 . .
C C7 -0.01312(14) 0.34915(19) -0.1169(2) 0.0574(4) Uani d . 1 . .
H H7A -0.0361 0.3169 -0.2166 0.069 Uiso calc R 1 . .
H H7B -0.0260 0.2824 -0.0550 0.069 Uiso calc R 1 . .
C C8 0.08334(13) 0.3623(2) -0.0731(2) 0.0608(5) Uani d . 1 . .
H H8A 0.1072 0.2732 -0.0730 0.073 Uiso calc R 1 . .
H H8B 0.0960 0.4156 -0.1463 0.073 Uiso calc R 1 . .
C C9 0.12664(12) 0.4264(2) 0.0747(2) 0.0560(4) Uani d . 1 . .
H H9A 0.1858 0.4425 0.0872 0.067 Uiso calc R 1 . .
H H9B 0.1004 0.5131 0.0771 0.067 Uiso calc R 1 . .
C C10 0.18819(10) 0.27292(16) 0.28139(17) 0.0452(3) Uani d . 1 . .
C C11 0.17313(10) 0.20021(17) 0.40577(17) 0.0460(3) Uani d . 1 . .
C C12 0.23058(12) 0.1048(2) 0.4837(2) 0.0583(4) Uani d . 1 . .
H H12 0.2791 0.0858 0.4614 0.070 Uiso calc R 1 . .
C C13 0.21475(15) 0.0381(3) 0.5956(3) 0.0734(6) Uani d . 1 . .
H H13 0.2519 -0.0278 0.6494 0.088 Uiso calc R 1 . .
C C14 0.14317(18) 0.0709(3) 0.6257(3) 0.0880(8) Uani d . 1 . .
H H14 0.1310 0.0276 0.7006 0.106 Uiso calc R 1 . .
C C15 0.08952(19) 0.1686(4) 0.5439(3) 0.0966(10) Uani d . 1 . .
H H15 0.0417 0.1911 0.5667 0.116 Uiso calc R 1 . .
N N1 -0.13726(10) 0.68912(17) -0.05605(16) 0.0566(4) Uani d . 1 . .
N N2 -0.05466(9) 0.47532(15) -0.10567(15) 0.0466(3) Uani d . 1 . .
N N3 0.12243(10) 0.34503(16) 0.19586(16) 0.0522(3) Uani d . 1 . .
N N4 0.10263(12) 0.2327(2) 0.4338(2) 0.0716(5) Uani d . 1 . .
O O1 -0.04648(8) 0.57020(14) -0.31106(12) 0.0532(3) Uani d . 1 . .
O O2 0.25671(8) 0.26360(15) 0.26290(16) 0.0624(3) Uani d . 1 . .
H H2 -0.0697(15) 0.490(2) -0.025(3) 0.060(6) Uiso d . 1 . .
H H3 0.0807(17) 0.350(2) 0.226(3) 0.059(6) Uiso d . 1 . .

loop_
_atom_site_aniso_label
_atom_site_aniso_U_11
_atom_site_aniso_U_22
_atom_site_aniso_U_33
_atom_site_aniso_U_12
_atom_site_aniso_U_13
_atom_site_aniso_U_23
C1 0.0862(14) 0.0869(15) 0.0620(12) 0.0303(12) 0.0420(11) 0.0086(11)
C2 0.0983(17) 0.0771(15) 0.0740(14) 0.0384(13) 0.0400(13) 0.0125(12)
C3 0.0933(16) 0.0719(14) 0.0727(15) 0.0224(12) 0.0353(12) 0.0217(11)
C4 0.0722(12) 0.0700(11) 0.0511(10) 0.0081(9) 0.0299(9) 0.0134(9)
C5 0.0433(7) 0.0638(9) 0.0333(7) 0.0021(7) 0.0155(6) 0.0018(6)
C6 0.0382(7) 0.0591(9) 0.0306(7) -0.0047(6) 0.0140(5) -0.0030(6)
C7 0.0759(12) 0.0549(9) 0.0439(9) 0.0024(8) 0.0240(8) -0.0051(7)
C8 0.0749(12) 0.0688(11) 0.0501(9) 0.0216(9) 0.0360(8) 0.0101(8)
C9 0.0536(9) 0.0627(10) 0.0561(10) 0.0060(8) 0.0247(8) 0.0129(8)
C10 0.0476(8) 0.0425(7) 0.0454(8) 0.0018(6) 0.0159(6) -0.0059(6)
C11 0.0479(8) 0.0441(7) 0.0419(8) 0.0009(6) 0.0101(6) -0.0037(6)
C12 0.0532(9) 0.0527(9) 0.0597(11) 0.0061(7) 0.0075(8) 0.0014(8)
C13 0.0666(13) 0.0654(12) 0.0708(13) 0.0025(9) 0.0012(10) 0.0215(10)
C14 0.0852(16) 0.1065(19) 0.0689(15) 0.0072(14) 0.0221(13) 0.0416(14)
C15 0.0873(16) 0.138(3) 0.0777(16) 0.0361(17) 0.0446(13) 0.0539(17)
N1 0.0609(8) 0.0720(10) 0.0465(8) 0.0140(7) 0.0310(7) 0.0073(7)
N2 0.0529(7) 0.0573(8) 0.0355(6) 0.0023(6) 0.0226(6) -0.0005(6)
N3 0.0499(7) 0.0649(9) 0.0463(7) 0.0115(6) 0.0222(6) 0.0108(7)
N4 0.0689(10) 0.0931(13) 0.0612(10) 0.0276(9) 0.0331(8) 0.0327(9)
O1 0.0592(7) 0.0730(8) 0.0346(5) -0.0045(6) 0.0255(5) -0.0047(5)
O2 0.0519(7) 0.0652(8) 0.0757(9) 0.0097(5) 0.0292(6) 0.0063(6)

loop_
_atom_type_symbol
_atom_type_description
_atom_type_scat_dispersion_real
_atom_type_scat_dispersion_imag
_atom_type_scat_source
C C 0.0033 0.0000 'International Tables Vol C Tables 4.2.6.8 and 6.1.1.4'
H H 0.0000 0.0000 'International Tables Vol C Tables 4.2.6.8 and 6.1.1.4'
N N 0.0061 0.0000 'International Tables Vol C Tables 4.2.6.8 and 6.1.1.4'
O O 0.0106 0.0000 'International Tables Vol C Tables 4.2.6.8 and 6.1.1.4'

loop_
_geom_angle_atom_site_label_1
_geom_angle_atom_site_label_2
_geom_angle_atom_site_label_3
_geom_angle_site_symmetry_1
_geom_angle_site_symmetry_3
_geom_angle
_geom_angle_publ_flag
N1 C1 C2 . . 123.2(2) ?
N1 C1 H1 . . 118.4 ?
C2 C1 H1 . . 118.4 ?
C3 C2 C1 . . 118.8(2) ?
C3 C2 H2A . . 120.6 ?
C1 C2 H2A . . 120.6 ?
C2 C3 C4 . . 119.5(2) ?
C2 C3 H3A . . 120.3 ?
C4 C3 H3A . . 120.3 ?
C5 C4 C3 . . 117.83(18) ?
C5 C4 H4 . . 121.1 ?
C3 C4 H4 . . 121.1 ?
N1 C5 C4 . . 123.34(16) ?
N1 C5 C6 . . 116.47(15) ?
C4 C5 C6 . . 120.18(14) ?
O1 C6 N2 . . 123.95(16) ?
O1 C6 C5 . . 120.82(15) ?
N2 C6 C5 . . 115.24(12) ?
N2 C7 C8 . . 113.13(16) ?
N2 C7 H7A . . 109.0 ?
C8 C7 H7A . . 109.0 ?
N2 C7 H7B . . 109.0 ?
C8 C7 H7B . . 109.0 ?
H7A C7 H7B . . 107.8 ?
C9 C8 C7 . . 114.58(15) ?
C9 C8 H8A . . 108.6 ?
C7 C8 H8A . . 108.6 ?
C9 C8 H8B . . 108.6 ?
C7 C8 H8B . . 108.6 ?
H8A C8 H8B . . 107.6 ?
N3 C9 C8 . . 113.67(17) ?
N3 C9 H9A . . 108.8 ?
C8 C9 H9A . . 108.8 ?
N3 C9 H9B . . 108.8 ?
C8 C9 H9B . . 108.8 ?
H9A C9 H9B . . 107.7 ?
O2 C10 N3 . . 124.08(16) ?
O2 C10 C11 . . 120.53(15) ?
N3 C10 C11 . . 115.39(14) ?
N4 C11 C12 . . 123.37(17) ?
N4 C11 C10 . . 116.94(14) ?
C12 C11 C10 . . 119.69(16) ?
C11 C12 C13 . . 118.64(19) ?
C11 C12 H12 . . 120.7 ?
C13 C12 H12 . . 120.7 ?
C14 C13 C12 . . 118.53(19) ?
C14 C13 H13 . . 120.7 ?
C12 C13 H13 . . 120.7 ?
C13 C14 C15 . . 119.3(2) ?
C13 C14 H14 . . 120.4 ?
C15 C14 H14 . . 120.4 ?
N4 C15 C14 . . 123.3(2) ?
N4 C15 H15 . . 118.3 ?
C14 C15 H15 . . 118.3 ?
C5 N1 C1 . . 117.31(18) ?
C6 N2 C7 . . 123.53(14) ?
C6 N2 H2 . . 117.7(15) ?
C7 N2 H2 . . 118.6(15) ?
C10 N3 C9 . . 123.00(15) ?
C10 N3 H3 . . 114.2(16) ?
C9 N3 H3 . . 122.1(16) ?
C15 N4 C11 . . 116.87(19) ?

loop_
_geom_bond_atom_site_label_1
_geom_bond_atom_site_label_2
_geom_bond_site_symmetry_2
_geom_bond_distance
_geom_bond_publ_flag
C1 N1 . 1.336(3) ?
C1 C2 . 1.374(4) ?
C1 H1 . 0.9300 ?
C2 C3 . 1.357(3) ?
C2 H2A . 0.9300 ?
C3 C4 . 1.389(3) ?
C3 H3A . 0.9300 ?
C4 C5 . 1.377(3) ?
C4 H4 . 0.9300 ?
C5 N1 . 1.3325(19) ?
C5 C6 . 1.503(2) ?
C6 O1 . 1.2374(17) ?
C6 N2 . 1.325(2) ?
C7 N2 . 1.454(2) ?
C7 C8 . 1.528(3) ?
C7 H7A . 0.9700 ?
C7 H7B . 0.9700 ?
C8 C9 . 1.514(3) ?
C8 H8A . 0.9700 ?
C8 H8B . 0.9700 ?
C9 N3 . 1.454(2) ?
C9 H9A . 0.9700 ?
C9 H9B . 0.9700 ?
C10 O2 . 1.226(2) ?
C10 N3 . 1.338(2) ?
C10 C11 . 1.507(2) ?
C11 N4 . 1.340(2) ?
C11 C12 . 1.377(2) ?
C12 C13 . 1.379(3) ?
C12 H12 . 0.9300 ?
C13 C14 . 1.369(4) ?
C13 H13 . 0.9300 ?
C14 C15 . 1.375(4) ?
C14 H14 . 0.9300 ?
C15 N4 . 1.332(3) ?
C15 H15 . 0.9300 ?
N2 H2 . 0.92(3) ?
N3 H3 . 0.85(3) ?

loop_
_geom_hbond_atom_site_label_D
_geom_hbond_atom_site_label_H
_geom_hbond_atom_site_label_A
_geom_hbond_site_symmetry_A
_geom_hbond_distance_DH
_geom_hbond_distance_HA
_geom_hbond_distance_DA
_geom_hbond_angle_DHA
N2 H2 O1 2_565 0.92(3) 2.08(3) 2.8688(18) 144(2)
N3 H3 O1 2_565 0.85(3) 2.18(3) 2.931(2) 147(2)
C1 H1 O2 3_455 0.93 2.47 3.397(3) 175
C13 H13 O2 2_555 0.93 2.58 3.366(3) 143

loop_
_geom_torsion_atom_site_label_1
_geom_torsion_atom_site_label_2
_geom_torsion_atom_site_label_3
_geom_torsion_atom_site_label_4
_geom_torsion_site_symmetry_1
_geom_torsion_site_symmetry_2
_geom_torsion_site_symmetry_3
_geom_torsion_site_symmetry_4
_geom_torsion
_geom_torsion_publ_flag
N1 C1 C2 C3 . . . . 1.1(5) ?
C1 C2 C3 C4 . . . . 0.3(4) ?
C2 C3 C4 C5 . . . . -1.1(4) ?
C3 C4 C5 N1 . . . . 0.6(3) ?
C3 C4 C5 C6 . . . . -178.0(2) ?
N1 C5 C6 O1 . . . . 171.93(16) ?
C4 C5 C6 O1 . . . . -9.4(2) ?
N1 C5 C6 N2 . . . . -8.0(2) ?
C4 C5 C6 N2 . . . . 170.74(17) ?
N2 C7 C8 C9 . . . . 52.3(2) ?
C7 C8 C9 N3 . . . . 66.7(2) ?
O2 C10 C11 N4 . . . . 169.13(19) ?
N3 C10 C11 N4 . . . . -11.2(2) ?
O2 C10 C11 C12 . . . . -11.2(2) ?
N3 C10 C11 C12 . . . . 168.40(16) ?
N4 C11 C12 C13 . . . . 0.6(3) ?
C10 C11 C12 C13 . . . . -178.99(18) ?
C11 C12 C13 C14 . . . . -0.9(3) ?
C12 C13 C14 C15 . . . . 0.1(4) ?
C13 C14 C15 N4 . . . . 1.1(6) ?
C4 C5 N1 C1 . . . . 0.7(3) ?
C6 C5 N1 C1 . . . . 179.36(18) ?
C2 C1 N1 C5 . . . . -1.6(4) ?
O1 C6 N2 C7 . . . . 2.2(3) ?
C5 C6 N2 C7 . . . . -177.88(15) ?
C8 C7 N2 C6 . . . . 75.5(2) ?
O2 C10 N3 C9 . . . . -3.2(3) ?
C11 C10 N3 C9 . . . . 177.22(15) ?
C8 C9 N3 C10 . . . . 103.1(2) ?
C14 C15 N4 C11 . . . . -1.4(5) ?
C12 C11 N4 C15 . . . . 0.5(4) ?
C10 C11 N4 C15 . . . . -179.8(2) ?

loop_
_cod_related_entry_id
_cod_related_entry_database
_cod_related_entry_code
1 ChemSpider 562074
